data_7718203
loop_
_publ_author_name
'Gupta, Deeksha'
'Tiwari, Nikhil Ji'
'Singh, Prabal Pratap'
'Misra, Rajneesh'

_publ_section_title
;
 Design, synthesis, and redox properties of donor-&#x3c0;-donor ferrocenyl
 functionalized phenothiazine derivatives.
;
_journal_issue 14
_journal_name_full 'Dalton transactions (Cambridge, England : 2003)'
_journal_page_first 5906
_journal_page_last 5920
_journal_paper_doi 10.1039/d4dt03552f
_journal_volume 54
_journal_year 2025
_chemical_formula_moiety 'C60 H45 Fe3 N S'
_chemical_formula_sum 'C60 H45 Fe3 N S'
_chemical_formula_weight 979.58
_chemical_name_systematic Phenothiazene
_space_group_crystal_system monoclinic
_space_group_IT_number 14
_space_group_name_Hall '-P 2ybc'
_space_group_name_H-M_alt 'P 1 21/c 1'
_atom_sites_solution_hydrogens geom
_atom_sites_solution_primary iterative
_audit_creation_date 2024-10-10
_audit_creation_method
;
Olex2 1.5-beta
(compiled 2023.08.24 svn.re1ec1418 for OlexSys, GUI svn.r6817)
;
_audit_update_record
;
2024-10-10 deposited with the CCDC.	2025-03-03 downloaded from the CCDC.
;
_cell_angle_alpha 90
_cell_angle_beta 91.099(2)
_cell_angle_gamma 90
_cell_formula_units_Z 4
_cell_length_a 12.6310(2)
_cell_length_b 26.5578(5)
_cell_length_c 14.6540(2)
_cell_measurement_reflns_used 40703
_cell_measurement_temperature 293
_cell_measurement_theta_max 26.5630
_cell_measurement_theta_min 1.8150
_cell_volume 4914.80(14)
_computing_cell_refinement 'CrysAlisPro 1.171.41.122a (Rigaku OD, 2021)'
_computing_data_collection 'CrysAlisPro 1.171.41.122a (Rigaku OD, 2021)'
_computing_data_reduction 'CrysAlisPro 1.171.41.122a (Rigaku OD, 2021)'
_computing_molecular_graphics 'Olex2 1.5-beta (Dolomanov et al., 2009)'
_computing_publication_material 'Olex2 1.5-beta (Dolomanov et al., 2009)'
_computing_structure_refinement 'SHELXL 2018/3 (Sheldrick, 2015)'
_computing_structure_solution 'olex2.solve 1.5-beta (Bourhis et al., 2015)'
_diffrn_ambient_temperature 293
_diffrn_detector 'Hybrid Pixel Array Detector'
_diffrn_detector_area_resol_mean 10.0000
_diffrn_detector_type HyPix3000
_diffrn_measured_fraction_theta_full 0.996
_diffrn_measured_fraction_theta_max 0.996
_diffrn_measurement_details
;
List of Runs (angles in degrees, time in seconds):

  # Type    Start    End  Width  t~exp~   \w     \q     \k     \f   Frames
#--------------------------------------------------------------------------
  1  \w    -29.00  21.00   0.50    8.00    --   10.55 -41.00  67.00  100
  2  \w    -23.00  46.00   0.50    8.00    --   10.55 -99.00 150.00  138
  3  \w     12.00  60.00   0.50    8.00    --   10.55-125.00  90.00   96
  4  \w     23.00  61.00   0.50    8.00    --   10.55-125.00 -60.00   76
  5  \w     13.00  61.00   0.50    8.00    --   10.55-125.00-150.00   96
  6  \w     -8.00  18.00   0.50    8.00    --  -11.09 -99.00-120.00   52
  7  \w    -23.00   8.00   0.50    8.00    --  -11.09 -99.00-150.00   62
  8  \w    -18.00  23.00   0.50    8.00    --  -11.09 -99.00 -90.00   82
  9  \w    -23.00  19.00   0.50    8.00    --  -11.09 -99.00   0.00   84
 10  \w    -22.00  20.00   0.50    8.00    --  -11.09 -99.00  60.00   84
 11  \w    -23.00  18.00   0.50    8.00    --  -11.09 -99.00  90.00   82
 12  \w    -16.00  22.00   0.50    8.00    --  -11.09 -99.00 150.00   76
 13  \w    -49.00  21.00   0.50    8.00    --   10.55 -37.00  30.00  140
 14  \w    -53.00  21.00   0.50    8.00    --   10.55 -37.00   0.00  148
 15  \w     10.00  55.00   0.50    8.00    --  -11.09  41.00-139.00   90
 16  \w     11.00  36.00   0.50    8.00    --   10.55  41.00-139.00   50
 17  \w    -18.00   7.00   0.50    8.00    --  -11.09  41.00-139.00   50
 18  \w    -44.00 -10.00   0.50    8.00    --   10.55 -37.00-180.00   68
 19  \w    -64.00 -39.00   0.50    8.00    --  -11.09 -19.00  30.00   50
 20  \w    -67.00 -18.00   0.50    8.00    --  -11.09 -41.00  67.00   98
 21  \w    -59.00   5.00   0.50    8.00    --   10.55 -19.00 150.00  128
 22  \w    -14.00  12.00   0.50    8.00    --   10.55  77.00  60.00   52
 23  \w     25.00  79.00   0.50    8.00    --   10.55  77.00  60.00  108
;
_diffrn_measurement_device 'four-circle diffractometer'
_diffrn_measurement_device_type 'XtaLAB Synergy, Dualflex, HyPix3000'
_diffrn_measurement_method '\w scans'
_diffrn_orient_matrix_type 'CrysAlisPro convention (1999,Acta A55,543-557)'
_diffrn_orient_matrix_UB_11 0.0193314000
_diffrn_orient_matrix_UB_12 -0.0111858000
_diffrn_orient_matrix_UB_13 -0.0403469000
_diffrn_orient_matrix_UB_21 0.0519632000
_diffrn_orient_matrix_UB_22 0.0081403000
_diffrn_orient_matrix_UB_23 0.0118448000
_diffrn_orient_matrix_UB_31 0.0090426000
_diffrn_orient_matrix_UB_32 -0.0228415000
_diffrn_orient_matrix_UB_33 0.0239871000
_diffrn_radiation_monochromator mirror
_diffrn_radiation_probe x-ray
_diffrn_radiation_type 'Mo K\a'
_diffrn_radiation_wavelength 0.71073
_diffrn_reflns_av_R_equivalents 0.0386
_diffrn_reflns_av_unetI/netI 0.0256
_diffrn_reflns_Laue_measured_fraction_full 0.996
_diffrn_reflns_Laue_measured_fraction_max 0.996
_diffrn_reflns_limit_h_max 15
_diffrn_reflns_limit_h_min -15
_diffrn_reflns_limit_k_max 31
_diffrn_reflns_limit_k_min -31
_diffrn_reflns_limit_l_max 17
_diffrn_reflns_limit_l_min -17
_diffrn_reflns_number 76112
_diffrn_reflns_point_group_measured_fraction_full 0.996
_diffrn_reflns_point_group_measured_fraction_max 0.996
_diffrn_reflns_theta_full 25.000
_diffrn_reflns_theta_max 25.000
_diffrn_reflns_theta_min 1.786
_diffrn_source 'micro-focus sealed X-ray tube'
_diffrn_source_type 'PhotonJet (Mo) X-ray Source'
_exptl_absorpt_coefficient_mu 0.955
_exptl_absorpt_correction_T_max 1.00000
_exptl_absorpt_correction_T_min 0.88315
_exptl_absorpt_correction_type multi-scan
_exptl_absorpt_process_details
;
CrysAlisPro 1.171.41.122a (Rigaku Oxford Diffraction, 2021)
Empirical absorption correction using spherical harmonics,
implemented in SCALE3 ABSPACK scaling algorithm.
;
_exptl_crystal_colour 'clear reddish orange'
_exptl_crystal_colour_lustre clear
_exptl_crystal_colour_modifier reddish
_exptl_crystal_colour_primary orange
_exptl_crystal_density_diffrn 1.324
_exptl_crystal_description block
_exptl_crystal_F_000 2024
_exptl_crystal_preparation 'Hexane:DCM solution'
_exptl_crystal_recrystallization_method '293 K'
_exptl_crystal_size_max 0.12
_exptl_crystal_size_mid 0.08
_exptl_crystal_size_min 0.078
_refine_diff_density_max 0.253
_refine_diff_density_min -0.343
_refine_diff_density_rms 0.044
_refine_ls_extinction_method none
_refine_ls_goodness_of_fit_ref 1.141
_refine_ls_hydrogen_treatment constr
_refine_ls_matrix_type full
_refine_ls_number_parameters 588
_refine_ls_number_reflns 8612
_refine_ls_number_restraints 0
_refine_ls_restrained_S_all 1.141
_refine_ls_R_factor_all 0.0483
_refine_ls_R_factor_gt 0.0362
_refine_ls_shift/su_max 0.004
_refine_ls_shift/su_mean 0.000
_refine_ls_structure_factor_coef Fsqd
_refine_ls_weighting_details 'w=1/[\s^2^(Fo^2^)+(0.0499P)^2^+0.4909P] where P=(Fo^2^+2Fc^2^)/3'
_refine_ls_weighting_scheme calc
_refine_ls_wR_factor_gt 0.0960
_refine_ls_wR_factor_ref 0.1002
_reflns_Friedel_coverage 0.000
_reflns_number_gt 6826
_reflns_number_total 8612
_reflns_threshold_expression 'I > 2\s(I)'
_cod_data_source_file d4dt03552f2.cif
_cod_data_source_block dg14
_cod_depositor_comments 'Adding full bibliography for 7718203--7718204.cif.'
_cod_database_code 7718203
_shelx_shelxl_version_number 2018/3
_chemical_oxdiff_formula 'C60 H45 N Fe3 S'
_shelx_space_group_comment
;
The symmetry employed for this shelxl refinement is uniquely defined
by the following loop, which should always be used as a source of
symmetry information in preference to the above space-group names.
They are only intended as comments.
;
_shelx_estimated_absorpt_t_max 0.929
_shelx_estimated_absorpt_t_min 0.894
_olex2_refinement_description
;
1. Fixed Uiso
 At 1.2 times of:
  All C(H) groups
2.a Aromatic/amide H refined with riding coordinates:
 C2(H2), C1(H1), C4(H4), C5(H5), C6(H6), C7(H7), C8(H8), C9(H9), C10(H10),
 C12(H12), C13(H13), C15(H15), C16(H16), C18(H18), C19(H19), C22(H22), C25(H25),
  C27(H27), C28(H28), C30(H30), C31(H31), C33(H33), C34(H34), C35(H35),
 C36(H36), C37(H37), C38(H38), C39(H39), C41(H41), C42(H42), C43(H43), C44(H44),
  C46(H46), C47(H47), C49(H49), C50(H50), C51(H51), C52(H52), C53(H53),
 C54(H54), C56(H56), C57(H57), C58(H58), C59(H59), C60(H60)
;
_smtbx_masks_void_probe_radius 1.2
_smtbx_masks_void_truncation_radius 1.2
_olex2_exptl_crystal_mounting_method '293 K'
_olex2_submission_original_sample_id DG14
_olex2_submission_special_instructions 'No special instructions were received'
_oxdiff_exptl_absorpt_empirical_details
;
Empirical correction (ABSPACK) includes:
- Absorption correction using spherical harmonics
- Frame scaling
;
_oxdiff_exptl_absorpt_empirical_full_max 1.109
_oxdiff_exptl_absorpt_empirical_full_min 0.745

loop_
_space_group_symop_operation_xyz
'x, y, z'
'-x, y+1/2, -z+1/2'
'-x, -y, -z'
'x, -y-1/2, z-1/2'

loop_
_atom_site_label
_atom_site_type_symbol
_atom_site_fract_x
_atom_site_fract_y
_atom_site_fract_z
_atom_site_U_iso_or_equiv
_atom_site_adp_type
_atom_site_occupancy
_atom_site_site_symmetry_order
_atom_site_calc_flag
_atom_site_refinement_flags_posn
_atom_site_refinement_flags_adp
_atom_site_refinement_flags_occupancy
_atom_site_disorder_assembly
_atom_site_disorder_group
Fe1 Fe 0.88805(3) 0.22019(2) 1.08539(2) 0.04977(11) Uani 1 1 d . . . . .
Fe2 Fe 0.21524(3) -0.00667(2) 0.17095(2) 0.04974(12) Uani 1 1 d . . . . .
Fe3 Fe 0.24528(3) 0.56034(2) 0.10149(2) 0.05009(12) Uani 1 1 d . . . . .
S1 S 0.26464(5) 0.29455(3) 0.59833(4) 0.05748(19) Uani 1 1 d . . . . .
N1 N 0.27992(14) 0.19988(7) 0.48292(12) 0.0431(4) Uani 1 1 d . . . . .
C2 C 0.93453(19) 0.25148(10) 0.96628(17) 0.0547(6) Uani 1 1 d . . . . .
H2 H 0.967095 0.234823 0.918559 0.066 Uiso 1 1 calc R U . . .
C61 C 0.82303(19) 0.25744(9) 0.97641(16) 0.0491(6) Uani 1 1 d . . . . .
C1 C 0.8097(2) 0.28544(9) 1.05767(17) 0.0548(6) Uani 1 1 d . . . . .
H1 H 0.745193 0.295419 1.081216 0.066 Uiso 1 1 calc R U . . .
C4 C 0.9103(2) 0.29578(10) 1.09716(19) 0.0625(7) Uani 1 1 d . . . . .
H4 H 0.923093 0.313287 1.151217 0.075 Uiso 1 1 calc R U . . .
C5 C 0.9873(2) 0.27508(10) 1.04075(18) 0.0596(7) Uani 1 1 d . . . . .
H5 H 1.060203 0.276590 1.050550 0.072 Uiso 1 1 calc R U . . .
C6 C 0.9270(4) 0.14664(12) 1.0841(3) 0.0970(11) Uani 1 1 d . . . . .
H6 H 0.960652 0.130230 1.036690 0.116 Uiso 1 1 calc R U . . .
C7 C 0.9748(3) 0.16984(14) 1.1583(3) 0.0914(11) Uani 1 1 d . . . . .
H7 H 1.047297 0.171743 1.169956 0.110 Uiso 1 1 calc R U . . .
C8 C 0.8980(5) 0.18948(14) 1.2118(3) 0.1018(12) Uani 1 1 d . . . . .
H8 H 0.909571 0.207043 1.265946 0.122 Uiso 1 1 calc R U . . .
C9 C 0.8023(4) 0.17930(15) 1.1732(4) 0.1044(13) Uani 1 1 d . . . . .
H9 H 0.737252 0.188758 1.196445 0.125 Uiso 1 1 calc R U . . .
C10 C 0.8171(4) 0.15272(13) 1.0943(3) 0.0997(13) Uani 1 1 d . . . . .
H10 H 0.764248 0.140888 1.054805 0.120 Uiso 1 1 calc R U . . .
C11 C 0.73732(18) 0.24067(9) 0.91351(15) 0.0469(6) Uani 1 1 d . . . . .
C12 C 0.6342(2) 0.25755(10) 0.92232(17) 0.0576(7) Uani 1 1 d . . . . .
H12 H 0.616827 0.276730 0.972972 0.069 Uiso 1 1 calc R U . . .
C13 C 0.5569(2) 0.24657(10) 0.85769(17) 0.0584(7) Uani 1 1 d . . . . .
H13 H 0.488648 0.258747 0.865366 0.070 Uiso 1 1 calc R U . . .
C14 C 0.57895(18) 0.21765(8) 0.78124(15) 0.0471(6) Uani 1 1 d . . . . .
C15 C 0.67943(19) 0.19758(9) 0.77598(16) 0.0506(6) Uani 1 1 d . . . . .
H15 H 0.695128 0.176046 0.728049 0.061 Uiso 1 1 calc R U . . .
C16 C 0.75756(19) 0.20884(9) 0.84071(16) 0.0521(6) Uani 1 1 d . . . . .
H16 H 0.824618 0.194833 0.835228 0.062 Uiso 1 1 calc R U . . .
C17 C 0.49917(19) 0.21069(9) 0.70657(16) 0.0481(6) Uani 1 1 d . . . . .
C18 C 0.4882(2) 0.16667(9) 0.65656(17) 0.0564(7) Uani 1 1 d . . . . .
H18 H 0.530159 0.139076 0.672140 0.068 Uiso 1 1 calc R U . . .
C19 C 0.41699(19) 0.16252(9) 0.58427(17) 0.0542(6) Uani 1 1 d . . . . .
H19 H 0.412253 0.132295 0.552411 0.065 Uiso 1 1 calc R U . . .
C20 C 0.35219(17) 0.20251(8) 0.55804(15) 0.0427(5) Uani 1 1 d . . . . .
C21 C 0.35839(18) 0.24598(8) 0.61154(15) 0.0445(5) Uani 1 1 d . . . . .
C22 C 0.43194(18) 0.25027(9) 0.68189(15) 0.0488(6) Uani 1 1 d . . . . .
H22 H 0.436844 0.280467 0.713824 0.059 Uiso 1 1 calc R U . . .
C23 C 0.24645(16) 0.24388(8) 0.43593(15) 0.0396(5) Uani 1 1 d . . . . .
C24 C 0.24054(17) 0.29022(8) 0.47989(14) 0.0404(5) Uani 1 1 d . . . . .
C25 C 0.21158(17) 0.33320(8) 0.43328(15) 0.0447(5) Uani 1 1 d . . . . .
H25 H 0.210975 0.363682 0.464495 0.054 Uiso 1 1 calc R U . . .
C26 C 0.18317(17) 0.33263(8) 0.34110(15) 0.0429(5) Uani 1 1 d . . . . .
C27 C 0.1846(2) 0.28591(9) 0.29896(16) 0.0517(6) Uani 1 1 d . . . . .
H27 H 0.163428 0.283653 0.237966 0.062 Uiso 1 1 calc R U . . .
C28 C 0.21621(19) 0.24266(9) 0.34384(15) 0.0494(6) Uani 1 1 d . . . . .
H28 H 0.217382 0.212270 0.312341 0.059 Uiso 1 1 calc R U . . .
C29 C 0.15944(18) 0.37983(9) 0.29130(15) 0.0443(5) Uani 1 1 d . . . . .
C30 C 0.1489(3) 0.38170(10) 0.19763(18) 0.0725(9) Uani 1 1 d . . . . .
H30 H 0.152120 0.351849 0.164632 0.087 Uiso 1 1 calc R U . . .
C31 C 0.1337(3) 0.42625(10) 0.15119(18) 0.0741(9) Uani 1 1 d . . . . .
H31 H 0.125601 0.425364 0.088000 0.089 Uiso 1 1 calc R U . . .
C32 C 0.12999(17) 0.47184(8) 0.19470(15) 0.0409(5) Uani 1 1 d . . . . .
C33 C 0.1370(3) 0.47011(11) 0.28746(18) 0.0785(9) Uani 1 1 d . . . . .
H33 H 0.133011 0.500006 0.320268 0.094 Uiso 1 1 calc R U . . .
C34 C 0.1498(3) 0.42562(10) 0.33411(18) 0.0851(11) Uani 1 1 d . . . . .
H34 H 0.152020 0.426494 0.397563 0.102 Uiso 1 1 calc R U . . .
C35 C 0.3776(3) 0.52128(17) 0.1320(5) 0.1101(16) Uani 1 1 d . . . . .
H35 H 0.379624 0.488461 0.154074 0.132 Uiso 1 1 calc R U . . .
C36 C 0.3781(3) 0.5357(3) 0.0407(5) 0.1287(19) Uani 1 1 d . . . . .
H36 H 0.380070 0.514578 -0.009842 0.154 Uiso 1 1 calc R U . . .
C37 C 0.3749(3) 0.5882(3) 0.0405(5) 0.137(2) Uani 1 1 d . . . . .
H37 H 0.374810 0.608914 -0.010734 0.164 Uiso 1 1 calc R U . . .
C38 C 0.3721(3) 0.60339(19) 0.1275(7) 0.133(2) Uani 1 1 d . . . . .
H38 H 0.369406 0.636760 0.146529 0.160 Uiso 1 1 calc R U . . .
C39 C 0.3738(3) 0.5637(3) 0.1825(3) 0.1236(17) Uani 1 1 d . . . . .
H39 H 0.372544 0.564936 0.245866 0.148 Uiso 1 1 calc R U . . .
C40 C 0.11984(16) 0.51904(8) 0.14344(15) 0.0414(5) Uani 1 1 d . . . . .
C41 C 0.11803(18) 0.52439(9) 0.04641(16) 0.0480(6) Uani 1 1 d . . . . .
H41 H 0.119892 0.498154 0.004436 0.058 Uiso 1 1 calc R U . . .
C42 C 0.11292(19) 0.57622(9) 0.02487(18) 0.0537(6) Uani 1 1 d . . . . .
H42 H 0.110514 0.589839 -0.033599 0.064 Uiso 1 1 calc R U . . .
C43 C 0.11212(18) 0.60356(9) 0.10653(17) 0.0524(6) Uani 1 1 d . . . . .
H43 H 0.109569 0.638439 0.111710 0.063 Uiso 1 1 calc R U . . .
C44 C 0.11584(18) 0.56897(9) 0.17962(17) 0.0481(6) Uani 1 1 d . . . . .
H44 H 0.115721 0.577297 0.241258 0.058 Uiso 1 1 calc R U . . .
C45 C 0.27111(17) 0.15284(8) 0.43336(15) 0.0396(5) Uani 1 1 d . . . . .
C46 C 0.35675(18) 0.13288(9) 0.38779(16) 0.0497(6) Uani 1 1 d . . . . .
H46 H 0.420070 0.150689 0.385885 0.060 Uiso 1 1 calc R U . . .
C47 C 0.34816(17) 0.08677(9) 0.34538(16) 0.0487(6) Uani 1 1 d . . . . .
H47 H 0.406688 0.073310 0.316532 0.058 Uiso 1 1 calc R U . . .
C48 C 0.25342(17) 0.05987(8) 0.34486(14) 0.0381(5) Uani 1 1 d . . . . .
C49 C 0.16696(17) 0.08200(8) 0.38578(15) 0.0441(5) Uani 1 1 d . . . . .
H49 H 0.101767 0.065739 0.383246 0.053 Uiso 1 1 calc R U . . .
C50 C 0.17577(18) 0.12786(8) 0.43037(15) 0.0440(5) Uani 1 1 d . . . . .
H50 H 0.117098 0.141762 0.458316 0.053 Uiso 1 1 calc R U . . .
C51 C 0.3303(2) -0.01897(9) 0.26643(17) 0.0527(6) Uani 1 1 d . . . . .
H51 H 0.400567 -0.008763 0.263505 0.063 Uiso 1 1 calc R U . . .
C52 C 0.2887(2) -0.06537(9) 0.23382(18) 0.0630(7) Uani 1 1 d . . . . .
H52 H 0.326799 -0.090738 0.205515 0.076 Uiso 1 1 calc R U . . .
C53 C 0.1804(2) -0.06622(9) 0.25175(18) 0.0618(7) Uani 1 1 d . . . . .
H53 H 0.133865 -0.092312 0.237427 0.074 Uiso 1 1 calc R U . . .
C54 C 0.1539(2) -0.02079(9) 0.29518(17) 0.0520(6) Uani 1 1 d . . . . .
H54 H 0.086813 -0.011892 0.314723 0.062 Uiso 1 1 calc R U . . .
C55 C 0.24650(18) 0.00917(8) 0.30421(15) 0.0416(5) Uani 1 1 d . . . . .
C56 C 0.1232(5) -0.00881(16) 0.0570(3) 0.1087(14) Uani 1 1 d . . . . .
H56 H 0.068913 -0.031758 0.045563 0.130 Uiso 1 1 calc R U . . .
C57 C 0.1120(4) 0.03668(19) 0.1003(3) 0.1080(13) Uani 1 1 d . . . . .
H57 H 0.049155 0.049719 0.122328 0.130 Uiso 1 1 calc R U . . .
C58 C 0.2090(6) 0.05962(14) 0.1056(3) 0.1224(19) Uani 1 1 d . . . . .
H58 H 0.224948 0.090501 0.132410 0.147 Uiso 1 1 calc R U . . .
C59 C 0.2798(4) 0.0268(3) 0.0619(3) 0.1236(16) Uani 1 1 d . . . . .
H59 H 0.351640 0.032411 0.053467 0.148 Uiso 1 1 calc R U . . .
C60 C 0.2239(6) -0.01492(18) 0.0341(2) 0.1125(15) Uani 1 1 d . . . . .
H60 H 0.251553 -0.042746 0.004318 0.135 Uiso 1 1 calc R U . . .

loop_
_atom_site_aniso_label
_atom_site_aniso_U_11
_atom_site_aniso_U_22
_atom_site_aniso_U_33
_atom_site_aniso_U_23
_atom_site_aniso_U_13
_atom_site_aniso_U_12
Fe1 0.0527(2) 0.0445(2) 0.0518(2) 0.00757(16) -0.00797(16) -0.00254(16)
Fe2 0.0646(2) 0.0383(2) 0.0461(2) -0.00009(15) -0.00653(17) -0.00031(16)
Fe3 0.0405(2) 0.0482(2) 0.0615(2) 0.00307(17) -0.00005(16) -0.00212(15)
S1 0.0763(5) 0.0542(4) 0.0414(3) -0.0088(3) -0.0135(3) 0.0273(3)
N1 0.0505(11) 0.0330(10) 0.0453(11) -0.0029(8) -0.0113(9) 0.0031(8)
C2 0.0559(16) 0.0557(16) 0.0524(15) 0.0071(12) -0.0012(12) -0.0018(12)
C61 0.0597(16) 0.0419(14) 0.0454(14) 0.0039(11) -0.0061(11) 0.0044(11)
C1 0.0628(16) 0.0484(15) 0.0528(15) -0.0031(12) -0.0098(12) 0.0069(12)
C4 0.0770(19) 0.0497(16) 0.0600(17) -0.0012(13) -0.0180(15) -0.0048(14)
C5 0.0569(16) 0.0573(17) 0.0645(17) 0.0126(14) -0.0072(14) -0.0123(13)
C6 0.153(4) 0.0459(19) 0.093(3) 0.0113(18) 0.014(3) 0.022(2)
C7 0.076(2) 0.069(2) 0.128(3) 0.045(2) -0.031(2) -0.0003(18)
C8 0.161(4) 0.075(3) 0.068(2) 0.0253(19) -0.014(3) -0.011(3)
C9 0.102(3) 0.077(3) 0.135(4) 0.050(3) 0.038(3) 0.005(2)
C10 0.101(3) 0.055(2) 0.142(4) 0.032(2) -0.047(3) -0.028(2)
C11 0.0548(15) 0.0431(14) 0.0427(13) 0.0032(11) -0.0066(11) 0.0056(11)
C12 0.0634(16) 0.0612(17) 0.0479(15) -0.0136(12) -0.0098(12) 0.0162(13)
C13 0.0551(15) 0.0604(17) 0.0592(16) -0.0097(13) -0.0113(13) 0.0183(13)
C14 0.0550(15) 0.0405(14) 0.0452(14) 0.0015(11) -0.0116(11) 0.0064(11)
C15 0.0602(16) 0.0487(15) 0.0427(13) -0.0032(11) -0.0032(11) 0.0076(12)
C16 0.0509(14) 0.0578(16) 0.0472(14) -0.0027(12) -0.0056(11) 0.0114(12)
C17 0.0547(14) 0.0437(14) 0.0457(14) 0.0006(11) -0.0087(11) 0.0065(11)
C18 0.0686(17) 0.0416(14) 0.0582(16) 0.0004(12) -0.0198(13) 0.0131(12)
C19 0.0678(16) 0.0348(13) 0.0593(16) -0.0071(11) -0.0151(13) 0.0062(12)
C20 0.0475(13) 0.0365(12) 0.0437(13) 0.0005(10) -0.0064(10) -0.0003(10)
C21 0.0525(14) 0.0372(13) 0.0434(13) 0.0008(10) -0.0062(11) 0.0074(10)
C22 0.0615(15) 0.0395(14) 0.0451(13) -0.0044(11) -0.0103(11) 0.0061(11)
C23 0.0405(12) 0.0344(12) 0.0439(13) -0.0006(10) -0.0034(10) 0.0000(10)
C24 0.0428(12) 0.0385(13) 0.0396(12) -0.0030(10) -0.0035(10) 0.0027(10)
C25 0.0540(14) 0.0347(13) 0.0451(13) -0.0044(10) -0.0049(11) 0.0074(11)
C26 0.0502(13) 0.0393(13) 0.0393(13) -0.0027(10) -0.0015(10) 0.0039(10)
C27 0.0710(17) 0.0458(15) 0.0381(13) -0.0009(11) -0.0078(11) 0.0070(12)
C28 0.0663(16) 0.0377(13) 0.0438(14) -0.0064(11) -0.0051(12) 0.0027(11)
C29 0.0492(13) 0.0425(14) 0.0411(13) 0.0016(10) -0.0019(10) 0.0064(10)
C30 0.133(3) 0.0371(15) 0.0465(15) -0.0059(12) -0.0157(16) 0.0036(15)
C31 0.136(3) 0.0447(16) 0.0409(15) -0.0005(12) -0.0176(16) 0.0017(16)
C32 0.0416(12) 0.0381(13) 0.0429(13) -0.0004(10) -0.0012(10) 0.0037(10)
C33 0.148(3) 0.0446(16) 0.0429(15) -0.0041(13) -0.0011(16) 0.0311(17)
C34 0.165(3) 0.0529(18) 0.0372(15) -0.0028(13) -0.0046(17) 0.0335(19)
C35 0.0428(18) 0.086(3) 0.201(6) 0.023(4) -0.019(3) 0.0063(18)
C36 0.052(2) 0.192(6) 0.143(5) -0.066(4) 0.014(3) 0.019(3)
C37 0.058(2) 0.203(7) 0.150(5) 0.087(5) 0.032(3) -0.007(3)
C38 0.053(2) 0.087(3) 0.261(8) 0.008(5) 0.008(4) -0.031(2)
C39 0.047(2) 0.207(6) 0.115(4) -0.018(4) -0.023(2) -0.019(3)
C40 0.0363(12) 0.0404(13) 0.0471(13) 0.0017(11) -0.0042(10) 0.0015(10)
C41 0.0516(14) 0.0451(14) 0.0471(14) 0.0001(11) -0.0077(11) -0.0013(11)
C42 0.0584(16) 0.0486(15) 0.0539(15) 0.0123(12) -0.0075(12) 0.0007(12)
C43 0.0506(14) 0.0395(14) 0.0671(17) 0.0058(13) -0.0023(12) 0.0045(11)
C44 0.0468(14) 0.0467(15) 0.0506(14) -0.0024(11) 0.0004(11) 0.0064(11)
C45 0.0433(13) 0.0311(12) 0.0441(13) 0.0007(10) -0.0074(10) 0.0004(10)
C46 0.0418(13) 0.0430(14) 0.0644(16) -0.0044(12) -0.0022(11) -0.0069(11)
C47 0.0387(13) 0.0472(14) 0.0603(15) -0.0100(12) 0.0026(11) -0.0002(11)
C48 0.0416(12) 0.0351(12) 0.0374(12) 0.0016(9) -0.0068(9) 0.0018(10)
C49 0.0380(12) 0.0389(13) 0.0553(14) 0.0005(11) -0.0032(10) -0.0032(10)
C50 0.0438(13) 0.0397(13) 0.0487(14) -0.0003(11) 0.0002(10) 0.0034(10)
C51 0.0528(15) 0.0417(14) 0.0634(16) -0.0026(12) -0.0077(12) 0.0061(11)
C52 0.086(2) 0.0358(14) 0.0666(18) -0.0039(12) -0.0035(15) 0.0125(14)
C53 0.087(2) 0.0363(15) 0.0617(17) -0.0011(12) -0.0043(15) -0.0156(13)
C54 0.0595(16) 0.0415(14) 0.0551(15) 0.0000(12) 0.0027(12) -0.0083(12)
C55 0.0462(13) 0.0350(12) 0.0433(13) 0.0028(10) -0.0045(10) 0.0014(10)
C56 0.145(4) 0.089(3) 0.090(3) 0.008(2) -0.062(3) -0.008(3)
C57 0.148(4) 0.091(3) 0.084(3) 0.020(2) -0.030(3) 0.053(3)
C58 0.257(6) 0.050(2) 0.059(2) 0.0203(18) -0.047(3) -0.020(3)
C59 0.140(4) 0.157(5) 0.074(3) 0.054(3) 0.009(3) -0.041(4)
C60 0.183(5) 0.103(4) 0.051(2) 0.002(2) -0.006(3) 0.027(4)

loop_
_atom_type_symbol
_atom_type_description
_atom_type_scat_dispersion_real
_atom_type_scat_dispersion_imag
_atom_type_scat_source
C C 0.0033 0.0016 'International Tables Vol C Tables 4.2.6.8 and 6.1.1.4'
H H 0.0000 0.0000 'International Tables Vol C Tables 4.2.6.8 and 6.1.1.4'
Fe Fe 0.3463 0.8444 'International Tables Vol C Tables 4.2.6.8 and 6.1.1.4'
N N 0.0061 0.0033 'International Tables Vol C Tables 4.2.6.8 and 6.1.1.4'
S S 0.1246 0.1234 'International Tables Vol C Tables 4.2.6.8 and 6.1.1.4'

loop_
_geom_angle_atom_site_label_1
_geom_angle_atom_site_label_2
_geom_angle_atom_site_label_3
_geom_angle
_geom_angle_site_symmetry_1
_geom_angle_site_symmetry_3
_geom_angle_publ_flag
C2 Fe1 C61 41.09(9) . . ?
C2 Fe1 C1 68.08(10) . . ?
C2 Fe1 C4 68.11(11) . . ?
C2 Fe1 C5 40.68(10) . . ?
C61 Fe1 C5 69.05(10) . . ?
C1 Fe1 C61 40.73(9) . . ?
C1 Fe1 C4 40.64(10) . . ?
C1 Fe1 C5 68.04(11) . . ?
C4 Fe1 C61 68.91(10) . . ?
C4 Fe1 C5 40.25(10) . . ?
C6 Fe1 C2 108.31(13) . . ?
C6 Fe1 C61 123.93(14) . . ?
C6 Fe1 C1 160.53(16) . . ?
C6 Fe1 C4 157.61(17) . . ?
C6 Fe1 C5 122.59(15) . . ?
C6 Fe1 C7 39.96(14) . . ?
C6 Fe1 C8 66.87(15) . . ?
C6 Fe1 C9 67.53(16) . . ?
C7 Fe1 C2 124.25(15) . . ?
C7 Fe1 C61 160.34(17) . . ?
C7 Fe1 C1 157.89(16) . . ?
C7 Fe1 C4 122.39(14) . . ?
C7 Fe1 C5 108.20(13) . . ?
C7 Fe1 C8 39.33(15) . . ?
C8 Fe1 C2 159.57(18) . . ?
C8 Fe1 C61 158.29(19) . . ?
C8 Fe1 C1 123.21(16) . . ?
C8 Fe1 C4 108.29(14) . . ?
C8 Fe1 C5 123.61(16) . . ?
C9 Fe1 C2 159.63(19) . . ?
C9 Fe1 C61 123.28(16) . . ?
C9 Fe1 C1 108.77(14) . . ?
C9 Fe1 C4 123.54(17) . . ?
C9 Fe1 C5 158.65(19) . . ?
C9 Fe1 C7 66.30(15) . . ?
C9 Fe1 C8 39.08(15) . . ?
C10 Fe1 C2 123.91(17) . . ?
C10 Fe1 C61 108.09(13) . . ?
C10 Fe1 C1 123.88(14) . . ?
C10 Fe1 C4 159.36(18) . . ?
C10 Fe1 C5 159.49(19) . . ?
C10 Fe1 C6 40.98(15) . . ?
C10 Fe1 C7 67.25(14) . . ?
C10 Fe1 C8 66.49(16) . . ?
C10 Fe1 C9 39.82(15) . . ?
C51 Fe2 C52 41.00(10) . . ?
C51 Fe2 C53 68.39(11) . . ?
C51 Fe2 C54 68.35(10) . . ?
C51 Fe2 C55 40.92(9) . . ?
C52 Fe2 C53 40.34(11) . . ?
C52 Fe2 C54 68.23(11) . . ?
C52 Fe2 C55 69.09(9) . . ?
C53 Fe2 C55 68.92(9) . . ?
C54 Fe2 C53 40.61(10) . . ?
C54 Fe2 C55 40.95(9) . . ?
C56 Fe2 C51 164.23(19) . . ?
C56 Fe2 C52 127.32(15) . . ?
C56 Fe2 C53 109.44(15) . . ?
C56 Fe2 C54 120.91(19) . . ?
C56 Fe2 C55 154.3(2) . . ?
C56 Fe2 C60 38.50(17) . . ?
C57 Fe2 C51 153.87(18) . . ?
C57 Fe2 C52 163.94(19) . . ?
C57 Fe2 C53 126.93(19) . . ?
C57 Fe2 C54 108.24(15) . . ?
C57 Fe2 C55 119.28(15) . . ?
C57 Fe2 C56 39.85(16) . . ?
C57 Fe2 C59 66.9(2) . . ?
C57 Fe2 C60 66.31(18) . . ?
C58 Fe2 C51 119.54(18) . . ?
C58 Fe2 C52 155.0(2) . . ?
C58 Fe2 C53 163.0(2) . . ?
C58 Fe2 C54 125.40(19) . . ?
C58 Fe2 C55 106.44(13) . . ?
C58 Fe2 C56 67.20(16) . . ?
C58 Fe2 C57 39.85(18) . . ?
C58 Fe2 C59 41.12(19) . . ?
C58 Fe2 C60 67.90(16) . . ?
C59 Fe2 C51 108.86(16) . . ?
C59 Fe2 C52 120.7(2) . . ?
C59 Fe2 C53 154.5(2) . . ?
C59 Fe2 C54 164.1(2) . . ?
C59 Fe2 C55 126.71(19) . . ?
C59 Fe2 C56 65.9(2) . . ?
C59 Fe2 C60 39.72(18) . . ?
C60 Fe2 C51 128.0(2) . . ?
C60 Fe2 C52 109.54(15) . . ?
C60 Fe2 C53 120.70(17) . . ?
C60 Fe2 C54 154.1(2) . . ?
C60 Fe2 C55 164.5(2) . . ?
C35 Fe3 C36 40.32(19) . . ?
C35 Fe3 C37 67.05(19) . . ?
C35 Fe3 C40 107.71(14) . . ?
C35 Fe3 C41 119.73(17) . . ?
C35 Fe3 C42 153.9(2) . . ?
C35 Fe3 C43 164.9(2) . . ?
C35 Fe3 C44 127.5(2) . . ?
C36 Fe3 C40 128.0(2) . . ?
C36 Fe3 C41 109.31(16) . . ?
C36 Fe3 C42 120.2(2) . . ?
C36 Fe3 C43 152.9(3) . . ?
C36 Fe3 C44 165.9(3) . . ?
C37 Fe3 C36 40.4(2) . . ?
C37 Fe3 C40 167.1(3) . . ?
C37 Fe3 C41 129.8(3) . . ?
C37 Fe3 C42 110.07(16) . . ?
C37 Fe3 C43 119.0(2) . . ?
C37 Fe3 C44 151.3(3) . . ?
C38 Fe3 C35 65.97(18) . . ?
C38 Fe3 C36 66.5(2) . . ?
C38 Fe3 C37 38.9(2) . . ?
C38 Fe3 C40 151.4(3) . . ?
C38 Fe3 C41 166.7(3) . . ?
C38 Fe3 C42 129.2(2) . . ?
C38 Fe3 C43 109.25(16) . . ?
C38 Fe3 C44 118.7(2) . . ?
C39 Fe3 C35 39.39(17) . . ?
C39 Fe3 C36 66.67(19) . . ?
C39 Fe3 C37 65.8(2) . . ?
C39 Fe3 C38 38.81(19) . . ?
C39 Fe3 C40 118.3(2) . . ?
C39 Fe3 C41 152.8(3) . . ?
C39 Fe3 C42 165.3(3) . . ?
C39 Fe3 C43 128.0(2) . . ?
C39 Fe3 C44 108.36(15) . . ?
C40 Fe3 C42 69.06(9) . . ?
C40 Fe3 C43 69.17(9) . . ?
C41 Fe3 C40 41.25(9) . . ?
C41 Fe3 C42 40.70(9) . . ?
C41 Fe3 C43 68.32(10) . . ?
C41 Fe3 C44 68.63(10) . . ?
C43 Fe3 C42 40.15(10) . . ?
C44 Fe3 C40 41.24(9) . . ?
C44 Fe3 C42 68.04(10) . . ?
C44 Fe3 C43 40.62(9) . . ?
C21 S1 C24 99.44(10) . . ?
C20 N1 C45 118.28(17) . . ?
C23 N1 C20 121.22(17) . . ?
C23 N1 C45 116.64(17) . . ?
Fe1 C2 H2 126.2 . . ?
C61 C2 Fe1 69.75(14) . . ?
C61 C2 H2 125.6 . . ?
C5 C2 Fe1 69.98(14) . . ?
C5 C2 H2 125.6 . . ?
C5 C2 C61 108.8(2) . . ?
C2 C61 Fe1 69.16(13) . . ?
C2 C61 C11 127.9(2) . . ?
C1 C61 Fe1 69.43(13) . . ?
C1 C61 C2 106.2(2) . . ?
C1 C61 C11 125.8(2) . . ?
C11 C61 Fe1 128.47(17) . . ?
Fe1 C1 H1 126.5 . . ?
C61 C1 Fe1 69.84(14) . . ?
C61 C1 H1 125.5 . . ?
C4 C1 Fe1 69.73(14) . . ?
C4 C1 C61 109.1(2) . . ?
C4 C1 H1 125.5 . . ?
Fe1 C4 H4 126.0 . . ?
C1 C4 Fe1 69.63(14) . . ?
C1 C4 H4 125.9 . . ?
C5 C4 Fe1 70.06(15) . . ?
C5 C4 C1 108.1(2) . . ?
C5 C4 H4 125.9 . . ?
Fe1 C5 H5 126.5 . . ?
C2 C5 Fe1 69.33(14) . . ?
C2 C5 H5 126.1 . . ?
C4 C5 Fe1 69.69(15) . . ?
C4 C5 C2 107.9(2) . . ?
C4 C5 H5 126.1 . . ?
Fe1 C6 H6 125.2 . . ?
C7 C6 Fe1 70.29(18) . . ?
C7 C6 H6 126.8 . . ?
C7 C6 C10 106.4(3) . . ?
C10 C6 Fe1 69.30(18) . . ?
C10 C6 H6 126.8 . . ?
Fe1 C7 H7 125.6 . . ?
C6 C7 Fe1 69.75(18) . . ?
C6 C7 H7 125.7 . . ?
C8 C7 Fe1 70.49(19) . . ?
C8 C7 C6 108.6(3) . . ?
C8 C7 H7 125.7 . . ?
Fe1 C8 H8 125.8 . . ?
C7 C8 Fe1 70.2(2) . . ?
C7 C8 H8 125.5 . . ?
C9 C8 Fe1 70.1(2) . . ?
C9 C8 C7 108.9(4) . . ?
C9 C8 H8 125.5 . . ?
Fe1 C9 H9 125.3 . . ?
C8 C9 Fe1 70.8(2) . . ?
C8 C9 H9 125.7 . . ?
C8 C9 C10 108.7(4) . . ?
C10 C9 Fe1 69.8(2) . . ?
C10 C9 H9 125.7 . . ?
Fe1 C10 H10 125.2 . . ?
C6 C10 Fe1 69.73(18) . . ?
C6 C10 H10 126.3 . . ?
C9 C10 Fe1 70.4(2) . . ?
C9 C10 C6 107.4(3) . . ?
C9 C10 H10 126.3 . . ?
C12 C11 C61 121.5(2) . . ?
C12 C11 C16 117.1(2) . . ?
C16 C11 C61 121.3(2) . . ?
C11 C12 H12 119.3 . . ?
C13 C12 C11 121.5(2) . . ?
C13 C12 H12 119.3 . . ?
C12 C13 H13 119.3 . . ?
C12 C13 C14 121.4(2) . . ?
C14 C13 H13 119.3 . . ?
C13 C14 C17 121.3(2) . . ?
C15 C14 C13 117.2(2) . . ?
C15 C14 C17 121.5(2) . . ?
C14 C15 H15 119.3 . . ?
C14 C15 C16 121.4(2) . . ?
C16 C15 H15 119.3 . . ?
C11 C16 H16 119.4 . . ?
C15 C16 C11 121.1(2) . . ?
C15 C16 H16 119.4 . . ?
C18 C17 C14 123.7(2) . . ?
C18 C17 C22 116.4(2) . . ?
C22 C17 C14 119.9(2) . . ?
C17 C18 H18 119.0 . . ?
C19 C18 C17 122.0(2) . . ?
C19 C18 H18 119.0 . . ?
C18 C19 H19 119.2 . . ?
C18 C19 C20 121.5(2) . . ?
C20 C19 H19 119.2 . . ?
C19 C20 N1 122.9(2) . . ?
C19 C20 C21 116.7(2) . . ?
C21 C20 N1 120.30(19) . . ?
C20 C21 S1 120.92(17) . . ?
C22 C21 S1 117.64(17) . . ?
C22 C21 C20 121.2(2) . . ?
C17 C22 H22 119.0 . . ?
C21 C22 C17 122.0(2) . . ?
C21 C22 H22 119.0 . . ?
C24 C23 N1 121.51(19) . . ?
C24 C23 C28 116.9(2) . . ?
C28 C23 N1 121.6(2) . . ?
C23 C24 S1 120.28(17) . . ?
C25 C24 S1 118.33(17) . . ?
C25 C24 C23 121.3(2) . . ?
C24 C25 H25 118.9 . . ?
C24 C25 C26 122.3(2) . . ?
C26 C25 H25 118.9 . . ?
C25 C26 C29 121.1(2) . . ?
C27 C26 C25 115.9(2) . . ?
C27 C26 C29 122.9(2) . . ?
C26 C27 H27 118.7 . . ?
C28 C27 C26 122.6(2) . . ?
C28 C27 H27 118.7 . . ?
C23 C28 H28 119.6 . . ?
C27 C28 C23 120.9(2) . . ?
C27 C28 H28 119.6 . . ?
C30 C29 C26 122.5(2) . . ?
C34 C29 C26 122.9(2) . . ?
C34 C29 C30 114.5(2) . . ?
C29 C30 H30 118.9 . . ?
C31 C30 C29 122.2(2) . . ?
C31 C30 H30 118.9 . . ?
C30 C31 H31 118.8 . . ?
C32 C31 C30 122.4(2) . . ?
C32 C31 H31 118.8 . . ?
C31 C32 C40 121.4(2) . . ?
C33 C32 C31 115.7(2) . . ?
C33 C32 C40 123.0(2) . . ?
C32 C33 H33 119.0 . . ?
C32 C33 C34 122.1(3) . . ?
C34 C33 H33 119.0 . . ?
C29 C34 H34 118.5 . . ?
C33 C34 C29 123.0(2) . . ?
C33 C34 H34 118.5 . . ?
Fe3 C35 H35 125.3 . . ?
C36 C35 Fe3 70.3(2) . . ?
C36 C35 H35 126.3 . . ?
C39 C35 Fe3 69.7(2) . . ?
C39 C35 H35 126.3 . . ?
C39 C35 C36 107.4(4) . . ?
Fe3 C36 H36 125.5 . . ?
C35 C36 Fe3 69.4(2) . . ?
C35 C36 H36 127.0 . . ?
C35 C36 C37 106.1(4) . . ?
C37 C36 Fe3 69.7(2) . . ?
C37 C36 H36 127.0 . . ?
Fe3 C37 H37 125.8 . . ?
C36 C37 Fe3 69.9(2) . . ?
C36 C37 H37 126.3 . . ?
C38 C37 Fe3 69.7(2) . . ?
C38 C37 C36 107.4(5) . . ?
C38 C37 H37 126.3 . . ?
Fe3 C38 H38 124.6 . . ?
C37 C38 Fe3 71.5(3) . . ?
C37 C38 H38 125.1 . . ?
C39 C38 Fe3 70.4(2) . . ?
C39 C38 C37 109.8(5) . . ?
C39 C38 H38 125.1 . . ?
Fe3 C39 H39 124.5 . . ?
C35 C39 Fe3 70.9(2) . . ?
C35 C39 H39 125.4 . . ?
C38 C39 Fe3 70.8(3) . . ?
C38 C39 C35 109.3(5) . . ?
C38 C39 H39 125.4 . . ?
C32 C40 Fe3 123.76(15) . . ?
C41 C40 Fe3 69.08(13) . . ?
C41 C40 C32 126.5(2) . . ?
C41 C40 C44 106.1(2) . . ?
C44 C40 Fe3 69.19(13) . . ?
C44 C40 C32 127.3(2) . . ?
Fe3 C41 H41 126.0 . . ?
C40 C41 Fe3 69.67(12) . . ?
C40 C41 H41 125.7 . . ?
C42 C41 Fe3 70.26(13) . . ?
C42 C41 C40 108.6(2) . . ?
C42 C41 H41 125.7 . . ?
Fe3 C42 H42 126.8 . . ?
C41 C42 Fe3 69.04(13) . . ?
C41 C42 H42 125.8 . . ?
C43 C42 Fe3 69.89(14) . . ?
C43 C42 C41 108.4(2) . . ?
C43 C42 H42 125.8 . . ?
Fe3 C43 H43 126.4 . . ?
C42 C43 Fe3 69.97(14) . . ?
C42 C43 H43 126.0 . . ?
C42 C43 C44 108.1(2) . . ?
C44 C43 Fe3 69.23(13) . . ?
C44 C43 H43 126.0 . . ?
Fe3 C44 H44 126.3 . . ?
C40 C44 Fe3 69.57(13) . . ?
C40 C44 H44 125.6 . . ?
C43 C44 Fe3 70.15(14) . . ?
C43 C44 C40 108.9(2) . . ?
C43 C44 H44 125.6 . . ?
C46 C45 N1 121.18(19) . . ?
C50 C45 N1 119.4(2) . . ?
C50 C45 C46 119.4(2) . . ?
C45 C46 H46 119.9 . . ?
C47 C46 C45 120.1(2) . . ?
C47 C46 H46 119.9 . . ?
C46 C47 H47 119.4 . . ?
C46 C47 C48 121.2(2) . . ?
C48 C47 H47 119.4 . . ?
C47 C48 C55 121.0(2) . . ?
C49 C48 C47 117.6(2) . . ?
C49 C48 C55 121.4(2) . . ?
C48 C49 H49 119.3 . . ?
C50 C49 C48 121.3(2) . . ?
C50 C49 H49 119.3 . . ?
C45 C50 C49 120.1(2) . . ?
C45 C50 H50 120.0 . . ?
C49 C50 H50 120.0 . . ?
Fe2 C51 H51 126.5 . . ?
C52 C51 Fe2 69.59(15) . . ?
C52 C51 H51 125.8 . . ?
C55 C51 Fe2 69.72(13) . . ?
C55 C51 H51 125.8 . . ?
C55 C51 C52 108.4(2) . . ?
Fe2 C52 H52 126.2 . . ?
C51 C52 Fe2 69.41(14) . . ?
C51 C52 H52 126.0 . . ?
C53 C52 Fe2 69.91(15) . . ?
C53 C52 C51 107.9(2) . . ?
C53 C52 H52 126.0 . . ?
Fe2 C53 H53 126.3 . . ?
C52 C53 Fe2 69.74(15) . . ?
C52 C53 H53 125.9 . . ?
C52 C53 C54 108.3(2) . . ?
C54 C53 Fe2 69.63(14) . . ?
C54 C53 H53 125.9 . . ?
Fe2 C54 H54 126.6 . . ?
C53 C54 Fe2 69.76(15) . . ?
C53 C54 H54 125.7 . . ?
C53 C54 C55 108.7(2) . . ?
C55 C54 Fe2 69.59(14) . . ?
C55 C54 H54 125.7 . . ?
C48 C55 Fe2 125.96(15) . . ?
C51 C55 Fe2 69.36(13) . . ?
C51 C55 C48 126.9(2) . . ?
C51 C55 C54 106.8(2) . . ?
C54 C55 Fe2 69.46(13) . . ?
C54 C55 C48 126.3(2) . . ?
Fe2 C56 H56 125.4 . . ?
C57 C56 Fe2 69.9(2) . . ?
C57 C56 H56 125.4 . . ?
C60 C56 Fe2 71.0(2) . . ?
C60 C56 H56 125.4 . . ?
C60 C56 C57 109.3(4) . . ?
Fe2 C57 H57 125.7 . . ?
C56 C57 Fe2 70.3(2) . . ?
C56 C57 H57 125.7 . . ?
C58 C57 Fe2 69.8(2) . . ?
C58 C57 C56 108.6(4) . . ?
C58 C57 H57 125.7 . . ?
Fe2 C58 H58 124.5 . . ?
C57 C58 Fe2 70.3(2) . . ?
C57 C58 H58 127.1 . . ?
C57 C58 C59 105.9(4) . . ?
C59 C58 Fe2 69.8(2) . . ?
C59 C58 H58 127.1 . . ?
Fe2 C59 H59 126.0 . . ?
C58 C59 Fe2 69.1(2) . . ?
C58 C59 H59 126.1 . . ?
C60 C59 Fe2 70.4(2) . . ?
C60 C59 C58 107.8(5) . . ?
C60 C59 H59 126.1 . . ?
Fe2 C60 H60 125.4 . . ?
C56 C60 Fe2 70.5(2) . . ?
C56 C60 C59 108.4(4) . . ?
C56 C60 H60 125.8 . . ?
C59 C60 Fe2 69.8(2) . . ?
C59 C60 H60 125.8 . . ?

loop_
_geom_bond_atom_site_label_1
_geom_bond_atom_site_label_2
_geom_bond_distance
_geom_bond_site_symmetry_2
_geom_bond_publ_flag
Fe1 C2 2.030(2) . ?
Fe1 C61 2.038(2) . ?
Fe1 C1 2.033(2) . ?
Fe1 C4 2.034(3) . ?
Fe1 C5 2.039(2) . ?
Fe1 C6 2.014(3) . ?
Fe1 C7 2.021(3) . ?
Fe1 C8 2.025(3) . ?
Fe1 C9 2.016(3) . ?
Fe1 C10 2.009(3) . ?
Fe2 C51 2.024(2) . ?
Fe2 C52 2.027(2) . ?
Fe2 C53 2.029(3) . ?
Fe2 C54 2.027(2) . ?
Fe2 C55 2.029(2) . ?
Fe2 C56 2.017(3) . ?
Fe2 C57 2.011(3) . ?
Fe2 C58 2.005(3) . ?
Fe2 C59 2.014(3) . ?
Fe2 C60 2.022(4) . ?
Fe3 C35 2.010(3) . ?
Fe3 C36 2.023(4) . ?
Fe3 C37 2.021(4) . ?
Fe3 C38 1.999(4) . ?
Fe3 C39 1.994(3) . ?
Fe3 C40 2.032(2) . ?
Fe3 C41 2.024(2) . ?
Fe3 C42 2.040(2) . ?
Fe3 C43 2.039(2) . ?
Fe3 C44 2.027(2) . ?
S1 C21 1.759(2) . ?
S1 C24 1.760(2) . ?
N1 C20 1.418(3) . ?
N1 C23 1.417(3) . ?
N1 C45 1.448(3) . ?
C2 H2 0.9300 . ?
C2 C61 1.428(3) . ?
C2 C5 1.414(3) . ?
C61 C1 1.417(3) . ?
C61 C11 1.477(3) . ?
C1 H1 0.9300 . ?
C1 C4 1.412(3) . ?
C4 H4 0.9300 . ?
C4 C5 1.401(4) . ?
C5 H5 0.9300 . ?
C6 H6 0.9300 . ?
C6 C7 1.379(5) . ?
C6 C10 1.408(5) . ?
C7 H7 0.9300 . ?
C7 C8 1.362(5) . ?
C8 H8 0.9300 . ?
C8 C9 1.351(5) . ?
C9 H9 0.9300 . ?
C9 C10 1.371(5) . ?
C10 H10 0.9300 . ?
C11 C12 1.385(3) . ?
C11 C16 1.389(3) . ?
C12 H12 0.9300 . ?
C12 C13 1.379(3) . ?
C13 H13 0.9300 . ?
C13 C14 1.391(3) . ?
C14 C15 1.380(3) . ?
C14 C17 1.485(3) . ?
C15 H15 0.9300 . ?
C15 C16 1.388(3) . ?
C16 H16 0.9300 . ?
C17 C18 1.385(3) . ?
C17 C22 1.395(3) . ?
C18 H18 0.9300 . ?
C18 C19 1.381(3) . ?
C19 H19 0.9300 . ?
C19 C20 1.390(3) . ?
C20 C21 1.397(3) . ?
C21 C22 1.379(3) . ?
C22 H22 0.9300 . ?
C23 C24 1.392(3) . ?
C23 C28 1.396(3) . ?
C24 C25 1.376(3) . ?
C25 H25 0.9300 . ?
C25 C26 1.391(3) . ?
C26 C27 1.386(3) . ?
C26 C29 1.478(3) . ?
C27 H27 0.9300 . ?
C27 C28 1.379(3) . ?
C28 H28 0.9300 . ?
C29 C30 1.377(3) . ?
C29 C34 1.375(3) . ?
C30 H30 0.9300 . ?
C30 C31 1.376(3) . ?
C31 H31 0.9300 . ?
C31 C32 1.370(3) . ?
C32 C33 1.361(3) . ?
C32 C40 1.466(3) . ?
C33 H33 0.9300 . ?
C33 C34 1.373(4) . ?
C34 H34 0.9300 . ?
C35 H35 0.9300 . ?
C35 C36 1.390(6) . ?
C35 C39 1.350(6) . ?
C36 H36 0.9300 . ?
C36 C37 1.397(7) . ?
C37 H37 0.9300 . ?
C37 C38 1.338(7) . ?
C38 H38 0.9300 . ?
C38 C39 1.327(6) . ?
C39 H39 0.9300 . ?
C40 C41 1.429(3) . ?
C40 C44 1.429(3) . ?
C41 H41 0.9300 . ?
C41 C42 1.413(3) . ?
C42 H42 0.9300 . ?
C42 C43 1.400(3) . ?
C43 H43 0.9300 . ?
C43 C44 1.411(3) . ?
C44 H44 0.9300 . ?
C45 C46 1.387(3) . ?
C45 C50 1.375(3) . ?
C46 H46 0.9300 . ?
C46 C47 1.377(3) . ?
C47 H47 0.9300 . ?
C47 C48 1.394(3) . ?
C48 C49 1.387(3) . ?
C48 C55 1.474(3) . ?
C49 H49 0.9300 . ?
C49 C50 1.386(3) . ?
C50 H50 0.9300 . ?
C51 H51 0.9300 . ?
C51 C52 1.419(3) . ?
C51 C55 1.417(3) . ?
C52 H52 0.9300 . ?
C52 C53 1.398(4) . ?
C53 H53 0.9300 . ?
C53 C54 1.407(3) . ?
C54 H54 0.9300 . ?
C54 C55 1.419(3) . ?
C56 H56 0.9300 . ?
C56 C57 1.373(5) . ?
C56 C60 1.332(6) . ?
C57 H57 0.9300 . ?
C57 C58 1.369(6) . ?
C58 H58 0.9300 . ?
C58 C59 1.412(6) . ?
C59 H59 0.9300 . ?
C59 C60 1.371(6) . ?
C60 H60 0.9300 . ?

loop_
_geom_torsion_atom_site_label_1
_geom_torsion_atom_site_label_2
_geom_torsion_atom_site_label_3
_geom_torsion_atom_site_label_4
_geom_torsion
_geom_torsion_site_symmetry_1
_geom_torsion_site_symmetry_2
_geom_torsion_site_symmetry_3
_geom_torsion_site_symmetry_4
_geom_torsion_publ_flag
Fe1 C2 C61 C1 59.87(16) . . . . ?
Fe1 C2 C61 C11 -123.2(2) . . . . ?
Fe1 C2 C5 C4 -59.25(18) . . . . ?
Fe1 C61 C1 C4 58.85(18) . . . . ?
Fe1 C61 C11 C12 100.7(3) . . . . ?
Fe1 C61 C11 C16 -81.9(3) . . . . ?
Fe1 C1 C4 C5 59.71(18) . . . . ?
Fe1 C4 C5 C2 59.03(17) . . . . ?
Fe1 C6 C7 C8 60.0(2) . . . . ?
Fe1 C6 C10 C9 -60.6(2) . . . . ?
Fe1 C7 C8 C9 59.6(2) . . . . ?
Fe1 C8 C9 C10 59.8(2) . . . . ?
Fe1 C9 C10 C6 60.2(2) . . . . ?
Fe2 C51 C52 C53 -59.53(18) . . . . ?
Fe2 C51 C55 C48 -120.1(2) . . . . ?
Fe2 C51 C55 C54 59.67(16) . . . . ?
Fe2 C52 C53 C54 -59.18(18) . . . . ?
Fe2 C53 C54 C55 -58.88(17) . . . . ?
Fe2 C54 C55 C48 120.2(2) . . . . ?
Fe2 C54 C55 C51 -59.61(16) . . . . ?
Fe2 C56 C57 C58 59.6(3) . . . . ?
Fe2 C56 C60 C59 -59.8(3) . . . . ?
Fe2 C57 C58 C59 61.1(2) . . . . ?
Fe2 C58 C59 C60 60.0(3) . . . . ?
Fe2 C59 C60 C56 60.2(3) . . . . ?
Fe3 C35 C36 C37 60.4(3) . . . . ?
Fe3 C35 C39 C38 -60.7(3) . . . . ?
Fe3 C36 C37 C38 59.8(3) . . . . ?
Fe3 C37 C38 C39 60.2(3) . . . . ?
Fe3 C38 C39 C35 60.8(3) . . . . ?
Fe3 C40 C41 C42 -59.68(16) . . . . ?
Fe3 C40 C44 C43 59.32(16) . . . . ?
Fe3 C41 C42 C43 -58.98(17) . . . . ?
Fe3 C42 C43 C44 -58.93(16) . . . . ?
Fe3 C43 C44 C40 -58.97(16) . . . . ?
S1 C21 C22 C17 170.30(19) . . . . ?
S1 C24 C25 C26 -174.98(18) . . . . ?
N1 C20 C21 S1 9.5(3) . . . . ?
N1 C20 C21 C22 -176.6(2) . . . . ?
N1 C23 C24 S1 -5.1(3) . . . . ?
N1 C23 C24 C25 177.7(2) . . . . ?
N1 C23 C28 C27 -179.5(2) . . . . ?
N1 C45 C46 C47 176.4(2) . . . . ?
N1 C45 C50 C49 -177.9(2) . . . . ?
C2 C61 C1 Fe1 -59.70(16) . . . . ?
C2 C61 C1 C4 -0.8(3) . . . . ?
C2 C61 C11 C12 -166.8(2) . . . . ?
C2 C61 C11 C16 10.5(4) . . . . ?
C61 C2 C5 Fe1 59.14(17) . . . . ?
C61 C2 C5 C4 -0.1(3) . . . . ?
C61 C1 C4 Fe1 -58.92(17) . . . . ?
C61 C1 C4 C5 0.8(3) . . . . ?
C61 C11 C12 C13 172.4(2) . . . . ?
C61 C11 C16 C15 -172.8(2) . . . . ?
C1 C61 C11 C12 9.5(4) . . . . ?
C1 C61 C11 C16 -173.1(2) . . . . ?
C1 C4 C5 Fe1 -59.44(18) . . . . ?
C1 C4 C5 C2 -0.4(3) . . . . ?
C5 C2 C61 Fe1 -59.29(17) . . . . ?
C5 C2 C61 C1 0.6(3) . . . . ?
C5 C2 C61 C11 177.5(2) . . . . ?
C6 C7 C8 Fe1 -59.6(2) . . . . ?
C6 C7 C8 C9 0.0(4) . . . . ?
C7 C6 C10 Fe1 60.9(2) . . . . ?
C7 C6 C10 C9 0.3(4) . . . . ?
C7 C8 C9 Fe1 -59.6(2) . . . . ?
C7 C8 C9 C10 0.2(4) . . . . ?
C8 C9 C10 Fe1 -60.4(2) . . . . ?
C8 C9 C10 C6 -0.3(4) . . . . ?
C10 C6 C7 Fe1 -60.2(2) . . . . ?
C10 C6 C7 C8 -0.2(4) . . . . ?
C11 C61 C1 Fe1 123.3(2) . . . . ?
C11 C61 C1 C4 -177.9(2) . . . . ?
C11 C12 C13 C14 0.6(4) . . . . ?
C12 C11 C16 C15 4.6(4) . . . . ?
C12 C13 C14 C15 4.3(4) . . . . ?
C12 C13 C14 C17 -173.0(2) . . . . ?
C13 C14 C15 C16 -4.7(4) . . . . ?
C13 C14 C17 C18 -145.3(3) . . . . ?
C13 C14 C17 C22 36.4(3) . . . . ?
C14 C15 C16 C11 0.2(4) . . . . ?
C14 C17 C18 C19 -176.4(2) . . . . ?
C14 C17 C22 C21 178.4(2) . . . . ?
C15 C14 C17 C18 37.5(4) . . . . ?
C15 C14 C17 C22 -140.7(3) . . . . ?
C16 C11 C12 C13 -5.1(4) . . . . ?
C17 C14 C15 C16 172.6(2) . . . . ?
C17 C18 C19 C20 -0.1(4) . . . . ?
C18 C17 C22 C21 0.0(4) . . . . ?
C18 C19 C20 N1 178.6(2) . . . . ?
C18 C19 C20 C21 -3.6(4) . . . . ?
C19 C20 C21 S1 -168.47(18) . . . . ?
C19 C20 C21 C22 5.5(3) . . . . ?
C20 N1 C23 C24 -29.6(3) . . . . ?
C20 N1 C23 C28 151.5(2) . . . . ?
C20 N1 C45 C46 -62.4(3) . . . . ?
C20 N1 C45 C50 118.5(2) . . . . ?
C20 C21 C22 C17 -3.8(4) . . . . ?
C21 S1 C24 C23 32.0(2) . . . . ?
C21 S1 C24 C25 -150.67(19) . . . . ?
C22 C17 C18 C19 1.9(4) . . . . ?
C23 N1 C20 C19 -155.1(2) . . . . ?
C23 N1 C20 C21 27.1(3) . . . . ?
C23 N1 C45 C46 95.8(2) . . . . ?
C23 N1 C45 C50 -83.3(3) . . . . ?
C23 C24 C25 C26 2.3(3) . . . . ?
C24 S1 C21 C20 -34.4(2) . . . . ?
C24 S1 C21 C22 151.46(19) . . . . ?
C24 C23 C28 C27 1.5(3) . . . . ?
C24 C25 C26 C27 0.7(3) . . . . ?
C24 C25 C26 C29 -175.8(2) . . . . ?
C25 C26 C27 C28 -2.5(4) . . . . ?
C25 C26 C29 C30 168.6(2) . . . . ?
C25 C26 C29 C34 -9.0(4) . . . . ?
C26 C27 C28 C23 1.4(4) . . . . ?
C26 C29 C30 C31 -175.6(3) . . . . ?
C26 C29 C34 C33 174.1(3) . . . . ?
C27 C26 C29 C30 -7.6(4) . . . . ?
C27 C26 C29 C34 174.7(3) . . . . ?
C28 C23 C24 S1 173.88(17) . . . . ?
C28 C23 C24 C25 -3.3(3) . . . . ?
C29 C26 C27 C28 173.9(2) . . . . ?
C29 C30 C31 C32 1.3(5) . . . . ?
C30 C29 C34 C33 -3.7(5) . . . . ?
C30 C31 C32 C33 -3.2(5) . . . . ?
C30 C31 C32 C40 176.4(3) . . . . ?
C31 C32 C33 C34 1.7(5) . . . . ?
C31 C32 C40 Fe3 -91.1(3) . . . . ?
C31 C32 C40 C41 -3.4(4) . . . . ?
C31 C32 C40 C44 -179.5(3) . . . . ?
C32 C33 C34 C29 1.9(6) . . . . ?
C32 C40 C41 Fe3 -117.2(2) . . . . ?
C32 C40 C41 C42 -176.9(2) . . . . ?
C32 C40 C44 Fe3 117.2(2) . . . . ?
C32 C40 C44 C43 176.6(2) . . . . ?
C33 C32 C40 Fe3 88.5(3) . . . . ?
C33 C32 C40 C41 176.2(3) . . . . ?
C33 C32 C40 C44 0.1(4) . . . . ?
C34 C29 C30 C31 2.2(5) . . . . ?
C35 C36 C37 Fe3 -60.2(3) . . . . ?
C35 C36 C37 C38 -0.4(5) . . . . ?
C36 C35 C39 Fe3 60.5(3) . . . . ?
C36 C35 C39 C38 -0.2(4) . . . . ?
C36 C37 C38 Fe3 -59.9(3) . . . . ?
C36 C37 C38 C39 0.3(5) . . . . ?
C37 C38 C39 Fe3 -60.9(3) . . . . ?
C37 C38 C39 C35 -0.1(5) . . . . ?
C39 C35 C36 Fe3 -60.1(3) . . . . ?
C39 C35 C36 C37 0.3(4) . . . . ?
C40 C32 C33 C34 -177.9(3) . . . . ?
C40 C41 C42 Fe3 59.32(15) . . . . ?
C40 C41 C42 C43 0.3(3) . . . . ?
C41 C40 C44 Fe3 -59.53(15) . . . . ?
C41 C40 C44 C43 -0.2(2) . . . . ?
C41 C42 C43 Fe3 58.46(17) . . . . ?
C41 C42 C43 C44 -0.5(3) . . . . ?
C42 C43 C44 Fe3 59.39(17) . . . . ?
C42 C43 C44 C40 0.4(3) . . . . ?
C44 C40 C41 Fe3 59.61(15) . . . . ?
C44 C40 C41 C42 -0.1(2) . . . . ?
C45 N1 C20 C19 2.0(3) . . . . ?
C45 N1 C20 C21 -175.8(2) . . . . ?
C45 N1 C23 C24 172.9(2) . . . . ?
C45 N1 C23 C28 -6.0(3) . . . . ?
C45 C46 C47 C48 1.8(4) . . . . ?
C46 C45 C50 C49 3.0(3) . . . . ?
C46 C47 C48 C49 2.2(3) . . . . ?
C46 C47 C48 C55 -176.3(2) . . . . ?
C47 C48 C49 C50 -3.7(3) . . . . ?
C47 C48 C55 Fe2 -86.7(2) . . . . ?
C47 C48 C55 C51 3.3(3) . . . . ?
C47 C48 C55 C54 -176.5(2) . . . . ?
C48 C49 C50 C45 1.2(3) . . . . ?
C49 C48 C55 Fe2 94.8(2) . . . . ?
C49 C48 C55 C51 -175.2(2) . . . . ?
C49 C48 C55 C54 5.1(3) . . . . ?
C50 C45 C46 C47 -4.5(3) . . . . ?
C51 C52 C53 Fe2 59.21(18) . . . . ?
C51 C52 C53 C54 0.0(3) . . . . ?
C52 C51 C55 Fe2 -59.03(17) . . . . ?
C52 C51 C55 C48 -179.1(2) . . . . ?
C52 C51 C55 C54 0.6(3) . . . . ?
C52 C53 C54 Fe2 59.25(18) . . . . ?
C52 C53 C54 C55 0.4(3) . . . . ?
C53 C54 C55 Fe2 58.98(17) . . . . ?
C53 C54 C55 C48 179.2(2) . . . . ?
C53 C54 C55 C51 -0.6(3) . . . . ?
C55 C48 C49 C50 174.7(2) . . . . ?
C55 C51 C52 Fe2 59.10(17) . . . . ?
C55 C51 C52 C53 -0.4(3) . . . . ?
C56 C57 C58 Fe2 -59.9(3) . . . . ?
C56 C57 C58 C59 1.3(4) . . . . ?
C57 C56 C60 Fe2 59.5(3) . . . . ?
C57 C56 C60 C59 -0.3(5) . . . . ?
C57 C58 C59 Fe2 -61.5(2) . . . . ?
C57 C58 C59 C60 -1.4(4) . . . . ?
C58 C59 C60 Fe2 -59.2(3) . . . . ?
C58 C59 C60 C56 1.0(4) . . . . ?
C60 C56 C57 Fe2 -60.2(3) . . . . ?
C60 C56 C57 C58 -0.7(4) . . . . ?

loop_
_smtbx_masks_void_nr
_smtbx_masks_void_average_x
_smtbx_masks_void_average_y
_smtbx_masks_void_average_z
_smtbx_masks_void_volume
_smtbx_masks_void_count_electrons
_smtbx_masks_void_content
1 0.500 0.000 1.000 319.5 81.6 ?
2 0.500 0.500 0.500 319.5 81.6 ?
